data_4026097
loop_
_publ_author_name
'Jan Bergman'
'Birgitta Pettersson'
'Vedran Hasimbegovic'
'Per H. Svensson'

_publ_contact_author_address
;
Department of Biosciences and Nutrition
Karolinska Institutet
SE 141 57 Huddinge,
Sweden
;
_publ_contact_author_email jan.bergman@ki.se
_publ_contact_author_name 'Prof. Jan Bergman'
_publ_section_title
;
 Thionations Using a P4S10-Pyridine Complex in Solvents Such as
 Acetonitrile and Dimethyl Sulfone
;
_journal_name_full 'Journal of Organic Chemistry'
_journal_page_first 1546
_journal_page_last 1553
_journal_paper_doi 10.1021/jo101865y
_journal_volume 76
_journal_year 2011
_chemical_formula_moiety 'C5 H6 N, H2 O3 P S'
_chemical_formula_sum 'C5 H8 N O3 P S'
_chemical_formula_weight 193.16
_chemical_name_systematic
; 
Pyridinium dihydrogenmonothiophosphate
;
_space_group_IT_number 14
_symmetry_cell_setting monoclinic
_symmetry_space_group_name_Hall '-P 2ybc'
_symmetry_space_group_name_H-M 'P 1 21/c 1'
_atom_sites_solution_hydrogens geom
_atom_sites_solution_primary direct
_atom_sites_solution_secondary difmap
_audit_creation_method SHELXL-97
_cell_angle_alpha 90.00
_cell_angle_beta 95.514(2)
_cell_angle_gamma 90.00
_cell_formula_units_Z 4
_cell_length_a 7.9234(4)
_cell_length_b 11.0214(5)
_cell_length_c 9.0941(3)
_cell_measurement_reflns_used 9957
_cell_measurement_temperature 200(2)
_cell_measurement_theta_max 27.58
_cell_measurement_theta_min 2.58
_cell_volume 790.49(6)
_computing_cell_refinement 'Bruker SAINT'
_computing_data_collection 'Bruker APEX2'
_computing_data_reduction 'Bruker SAINT'
_computing_molecular_graphics 'Bruker SHELXTL'
_computing_publication_material 'Bruker SHELXTL'
_computing_structure_refinement 'SHELXL-97 (Sheldrick, 2008)'
_computing_structure_solution 'SHELXS-97 (Sheldrick, 2008)'
_diffrn_ambient_temperature 200(2)
_diffrn_measured_fraction_theta_full 0.991
_diffrn_measured_fraction_theta_max 0.991
_diffrn_measurement_device_type 'Bruker APEX-II CCD'
_diffrn_measurement_method '\f and \w scans'
_diffrn_radiation_monochromator graphite
_diffrn_radiation_source 'fine-focus sealed tube'
_diffrn_radiation_type MoK\a
_diffrn_radiation_wavelength 0.71073
_diffrn_reflns_av_R_equivalents 0.0373
_diffrn_reflns_av_sigmaI/netI 0.0152
_diffrn_reflns_limit_h_max 10
_diffrn_reflns_limit_h_min -10
_diffrn_reflns_limit_k_max 14
_diffrn_reflns_limit_k_min -14
_diffrn_reflns_limit_l_max 11
_diffrn_reflns_limit_l_min -11
_diffrn_reflns_number 20537
_diffrn_reflns_theta_full 27.58
_diffrn_reflns_theta_max 27.58
_diffrn_reflns_theta_min 2.58
_exptl_absorpt_coefficient_mu 0.568
_exptl_absorpt_correction_type none
_exptl_crystal_density_diffrn 1.623
_exptl_crystal_density_meas 0
_exptl_crystal_description Block
_exptl_crystal_F_000 400
_exptl_crystal_size_max 0.15
_exptl_crystal_size_mid 0.11
_exptl_crystal_size_min 0.08
_refine_diff_density_max 0.266
_refine_diff_density_min -0.310
_refine_diff_density_rms 0.049
_refine_ls_extinction_coef 0.036(2)
_refine_ls_extinction_expression Fc^*^=kFc[1+0.001xFc^2^\l^3^/sin(2\q)]^-1/4^
_refine_ls_extinction_method SHELXL
_refine_ls_goodness_of_fit_ref 1.041
_refine_ls_hydrogen_treatment const.
_refine_ls_matrix_type full
_refine_ls_number_parameters 103
_refine_ls_number_reflns 1820
_refine_ls_number_restraints 0
_refine_ls_restrained_S_all 1.041
_refine_ls_R_factor_all 0.0236
_refine_ls_R_factor_gt 0.0221
_refine_ls_shift/su_max 0.001
_refine_ls_shift/su_mean 0.000
_refine_ls_structure_factor_coef Fsqd
_refine_ls_weighting_details 'calc w=1/[\s^2^(Fo^2^)+(0.0300P)^2^+0.3826P] where P=(Fo^2^+2Fc^2^)/3'
_refine_ls_weighting_scheme calc
_refine_ls_wR_factor_gt 0.0600
_refine_ls_wR_factor_ref 0.0612
_reflns_number_gt 1711
_reflns_number_total 1820
_reflns_threshold_expression >2sigma(I)
_cod_data_source_file jo101865y_si_002.cif
_cod_data_source_block Pyridiniumdihydrogenmonothiophosphate
_cod_original_sg_symbol_Hall -P2ybc
_cod_original_formula_sum 'C5 H8 N O3 P S '
_cod_database_code 4026097

loop_
_symmetry_equiv_pos_as_xyz
'x, y, z'
'-x, y+1/2, -z+1/2'
'-x, -y, -z'
'x, -y-1/2, z-1/2'

loop_
_atom_site_label
_atom_site_type_symbol
_atom_site_fract_x
_atom_site_fract_y
_atom_site_fract_z
_atom_site_U_iso_or_equiv
_atom_site_adp_type
_atom_site_occupancy
_atom_site_symmetry_multiplicity
_atom_site_calc_flag
_atom_site_refinement_flags
P1 P 0.11919(4) 0.67414(3) 0.07600(3) 0.01689(14) Uani 1 1 d .
S1 S 0.29244(4) 0.55296(3) 0.03519(3) 0.02303(14) Uani 1 1 d .
O1 O 0.03748(12) 0.73426(9) -0.07043(10) 0.0270(2) Uani 1 1 d .
H8 H 0.0974 0.7212 -0.1512 0.061(6) Uiso 1 1 d R
O2 O -0.03595(11) 0.61534(8) 0.14709(9) 0.0227(2) Uani 1 1 d .
H7 H -0.1025 0.5631 0.0886 0.039(5) Uiso 1 1 d R
O3 O 0.18147(12) 0.77289(8) 0.18390(10) 0.0245(2) Uani 1 1 d .
N1 N 0.73800(14) 0.48814(10) 0.42550(12) 0.0224(3) Uani 1 1 d .
H6 H 0.7750 0.4195 0.3908 0.027 Uiso 1 1 calc R
C3 C 0.62683(19) 0.70061(13) 0.53063(16) 0.0271(3) Uani 1 1 d .
H3 H 0.5887 0.7756 0.5669 0.032 Uiso 1 1 calc R
C5 C 0.79949(16) 0.52493(13) 0.56074(15) 0.0237(3) Uani 1 1 d .
H5 H 0.8801 0.4764 0.6182 0.028 Uiso 1 1 calc R
C1 C 0.62205(17) 0.55253(12) 0.34152(15) 0.0246(3) Uani 1 1 d .
H1 H 0.5806 0.5238 0.2464 0.029 Uiso 1 1 calc R
C2 C 0.56345(18) 0.65952(12) 0.39280(15) 0.0264(3) Uani 1 1 d .
H2 H 0.4802 0.7051 0.3344 0.032 Uiso 1 1 calc R
C4 C 0.74607(17) 0.63238(13) 0.61599(14) 0.0258(3) Uani 1 1 d .
H4 H 0.7900 0.6597 0.7111 0.031 Uiso 1 1 calc R

loop_
_atom_site_aniso_label
_atom_site_aniso_U_11
_atom_site_aniso_U_22
_atom_site_aniso_U_33
_atom_site_aniso_U_23
_atom_site_aniso_U_13
_atom_site_aniso_U_12
P1 0.0215(2) 0.0176(2) 0.01161(19) -0.00072(11) 0.00181(13) -0.00223(12)
S1 0.0215(2) 0.0237(2) 0.0231(2) -0.00300(12) -0.00136(13) 0.00110(12)
O1 0.0323(6) 0.0345(5) 0.0148(5) 0.0041(4) 0.0053(4) 0.0115(4)
O2 0.0237(5) 0.0270(5) 0.0181(4) -0.0039(4) 0.0056(3) -0.0067(4)
O3 0.0346(6) 0.0225(5) 0.0171(5) -0.0040(4) 0.0055(4) -0.0084(4)
N1 0.0241(6) 0.0192(5) 0.0248(6) 0.0004(4) 0.0072(4) 0.0017(4)
C3 0.0321(8) 0.0214(6) 0.0291(7) -0.0021(6) 0.0096(6) 0.0011(6)
C5 0.0192(7) 0.0274(7) 0.0245(7) 0.0069(6) 0.0016(5) 0.0000(5)
C1 0.0240(7) 0.0312(7) 0.0187(6) 0.0009(5) 0.0032(5) -0.0014(5)
C2 0.0236(7) 0.0287(7) 0.0269(7) 0.0071(5) 0.0032(5) 0.0050(5)
C4 0.0267(7) 0.0284(7) 0.0221(7) -0.0022(6) 0.0017(5) -0.0071(6)

loop_
_atom_type_symbol
_atom_type_description
_atom_type_scat_dispersion_real
_atom_type_scat_dispersion_imag
_atom_type_scat_source
C C 0.0033 0.0016 'International Tables Vol C Tables 4.2.6.8 and 6.1.1.4'
H H 0.0000 0.0000 'International Tables Vol C Tables 4.2.6.8 and 6.1.1.4'
P P 0.1023 0.0942 'International Tables Vol C Tables 4.2.6.8 and 6.1.1.4'
S S 0.1246 0.1234 'International Tables Vol C Tables 4.2.6.8 and 6.1.1.4'
O O 0.0106 0.0060 'International Tables Vol C Tables 4.2.6.8 and 6.1.1.4'
N N 0.0061 0.0033 'International Tables Vol C Tables 4.2.6.8 and 6.1.1.4'

loop_
_geom_angle_atom_site_label_1
_geom_angle_atom_site_label_2
_geom_angle_atom_site_label_3
_geom_angle
O3 P1 O1 109.15(5)
O3 P1 O2 104.30(5)
O1 P1 O2 104.25(5)
O3 P1 S1 114.71(4)
O1 P1 S1 111.30(4)
O2 P1 S1 112.40(4)
P1 O1 H8 114.0
P1 O2 H7 116.6
C5 N1 C1 122.08(12)
C5 N1 H6 119.0
C1 N1 H6 119.0
C2 C3 C4 119.96(13)
C2 C3 H3 120.0
C4 C3 H3 120.0
N1 C5 C4 120.00(12)
N1 C5 H5 120.0
C4 C5 H5 120.0
N1 C1 C2 119.97(13)
N1 C1 H1 120.0
C2 C1 H1 120.0
C1 C2 C3 119.15(13)
C1 C2 H2 120.4
C3 C2 H2 120.4
C5 C4 C3 118.82(13)
C5 C4 H4 120.6
C3 C4 H4 120.6

loop_
_geom_bond_atom_site_label_1
_geom_bond_atom_site_label_2
_geom_bond_distance
P1 O3 1.5159(9)
P1 O1 1.5703(9)
P1 O2 1.5817(9)
P1 S1 1.9758(5)
O1 H8 0.9232
O2 H7 0.9153
N1 C5 1.3414(18)
N1 C1 1.3403(17)
N1 H6 0.8800
C3 C2 1.381(2)
C3 C4 1.386(2)
C3 H3 0.9500
C5 C4 1.3693(19)
C5 H5 0.9500
C1 C2 1.3656(19)
C1 H1 0.9500
C2 H2 0.9500
C4 H4 0.9500

loop_
_cod_related_entry_id
_cod_related_entry_database
_cod_related_entry_code
1 ChemSpider 30652277
